data_1531449
loop_
_publ_author_name
'Hiroi, Y.'
'Grew, E.S.'
'Motoyoshi, Y.'
'Rouse, R.C.'
'Yokoyama, K.'
'Peacor, D.R.'
'McGee, J.J.'
'Matsubara, S.'
'Su, S.-C.'
'Miyawaki, R.'
'Hokada, T.'
'Furukawa, N.'
'Shibasaki, H.'

_publ_section_title
;
 Ominelite, (Fe, Mg) Al3 B Si O9 (Fe(2+) analogue of grandidierite), a new
 mineral from porphyritic granite in Japan
;
_journal_name_full 'American Mineralogist'
_journal_page_first 160
_journal_page_last 170
_journal_volume 87
_journal_year 2002
_chemical_formula_sum 'Al3 B Fe0.927 Mg0.073 O9 Si'
_chemical_name_systematic '(Fe0.927 Mg0.073) Al3 B Si O9'
_space_group_IT_number 62
_symmetry_space_group_name_Hall '-P 2c 2ab'
_symmetry_space_group_name_H-M 'P b n m'
_cell_angle_alpha 90
_cell_angle_beta 90
_cell_angle_gamma 90
_cell_formula_units_Z 4
_cell_length_a 10.343
_cell_length_b 11.095
_cell_length_c 5.7601
_cell_volume 661.004
_citation_journal_id_ASTM AMMIAY
_cod_data_source_file Hiroi_AMMIAY_2002_139.cif
_cod_data_source_block Al3B1Fe0.927Mg0.073O9Si1
_cod_original_cell_volume 661.0037
_cod_original_sg_symbol_Hall '-P 2ac 2n (z,x,y)'
_cod_original_formula_sum 'Al3 B1 Fe0.927 Mg0.073 O9 Si1'
_cod_database_code 1531449

loop_
_symmetry_equiv_pos_as_xyz
x,y,z
x+1/2,-y+1/2,-z
-x+1/2,y+1/2,-z+1/2
-x,-y,z+1/2
-x,-y,-z
-x-1/2,y-1/2,z
x-1/2,-y-1/2,z-1/2
x,y,-z-1/2

loop_
_atom_site_label
_atom_site_type_symbol
_atom_site_fract_x
_atom_site_fract_y
_atom_site_fract_z
_atom_site_occupancy
_atom_site_U_iso_or_equiv
Mg1 Mg+2 0.09578 0.21909 0.25 0.073 0.0
O5 O-2 0.5463 0.0963 0.75 1 0.0
O4 O-2 0.4742 0.1217 0.25 1 0.0
O3 O-2 0.121 0.9957 0.75 1 0.0
B1 B+3 0.251 0.0003 0.75 1 0.0
O7 O-2 0.18077 0.50115 0.9548 1 0.0
Al2 Al+3 0.5 0 0 1 0.0
O2 O-2 0.1174 0.0193 0.25 1 0.0
Fe1 Fe+2 0.09578 0.21909 0.25 0.927 0.0
Si1 Si+4 0.43503 0.26359 0.25 1 0.0
Al3 Al+3 0.22671 0.44837 0.25 1 0.0
O1 O-2 0.2775 0.291 0.25 1 0.0
O6 O-2 0.99337 0.16972 0.9761 1 0.0
Al1 Al+3 0 0 0 1 0.0
